data_7203534
loop_
_publ_author_name
'Harvey, Elizabeth J.'
'Ashbrook, Sharon E.'
'Lumpkin, Gregory R.'
'Redfern, Simon A. T.'

_publ_section_title
;
 Characterisation of the (Y1?xLax)2Ti2O7 system by powder diffraction
 and nuclear magnetic resonance methods
;
_journal_issue 48
_journal_name_full 'Journal of Materials Chemistry'
_journal_page_first 4665
_journal_paper_doi 10.1039/b608053g
_journal_volume 16
_journal_year 2006
_chemical_compound_source Synthetic
_chemical_formula_structural Y0.15La1.85
_chemical_formula_sum 'La1.85 O7 Ti2 Y0.15'
_chemical_formula_weight 478.11
_chemical_melting_point_gt 1300
_chemical_name_common 'Yttrium Lanthanum Titanate'
_chemical_name_systematic 'Yttrium Lanthanum Titanate'
_space_group_IT_number 4
_symmetry_cell_setting monoclinic
_symmetry_Int_Tables_number 4
_symmetry_space_group_name_Hall 'P 2yb'
_symmetry_space_group_name_H-M 'P 1 21 1'
_audit_creation_date 2006-03-13T15:33
_audit_creation_method 'from EXP file using GSAS2CIF'
_audit_update_record ' 2006-03-13T15:33 Initial CIF as created by GSAS2CIF'
_cell_angle_alpha 90.0
_cell_angle_beta 98.649(19)
_cell_angle_gamma 90.0
_cell_formula_units_Z 4
_cell_length_a 7.7889(4)
_cell_length_b 5.53193(26)
_cell_length_c 13.0091(9)
_cell_volume 554.16(6)
_computing_structure_refinement GSAS
_pd_block_id 2006-03-13T15:33|YLATI_0_925_2MK2|E_Harvey|d8XRD
_pd_phase_name 'from C:/gsas/GSASace/isis251104/Schmalle_La2Ti2O7(best)_72433.cif'
_refine_ls_goodness_of_fit_all 0.85
_refine_ls_matrix_type full
_refine_ls_number_parameters 18
_refine_ls_number_restraints 0
_refine_ls_shift/su_max 2.36
_refine_ls_shift/su_mean 0.38
_cod_data_source_file b608053g.txt
_cod_data_source_block YLATI_0_925_2MK2_publ
_cod_depositor_comments
;
The following automatic conversions were performed:
'_geom_bond_publ_flag' value 'N' changed to 'n' according to
'/home/adriana/struct/CIF-dictionaries/cif_core.dic' dictionary named
'cif_core.dic' version 2.4.1 from 2010-06-29 (354
times).

'_geom_angle_publ_flag' value 'N' changed to 'n' according to
'/home/adriana/struct/CIF-dictionaries/cif_core.dic' dictionary named
'cif_core.dic' version 2.4.1 from 2010-06-29 (284 times).

Automatic conversion script
Id: cif_fix_enum 1555 2011-01-17 13:19:09Z saulius 

The following automatic conversions were performed:

'_chemical_melting_point' tag was changed to
'_chemical_melting_point_gt' since the value was specified 'more
than' ('>') a certain temperature. The value '>1300' was changed to
'1300' - it should be numeric and without a unit designator.

Automatic conversion script
Id: cif_fix_values 1569 2011-02-09 13:29:24Z adriana 
;
_cod_original_cell_volume 554.16(7)
_cod_original_sg_symbol_H-M 'P 21'
_cod_database_code 7203534

loop_
_symmetry_equiv_pos_site_id
_symmetry_equiv_pos_as_xyz
1 +x,+y,+z
2 -x,+y+1/2,-z

loop_
_atom_site_type_symbol
_atom_site_label
_atom_site_fract_x
_atom_site_fract_y
_atom_site_fract_z
_atom_site_occupancy
_atom_site_thermal_displace_type
_atom_site_U_iso_or_equiv
_atom_site_symmetry_multiplicity
La La1 0.27492 0.25637 0.10773 0.925 Uiso 0.001 2
La La2 0.77367 0.25426 0.10718 0.925 Uiso 0.001 2
La La3 0.35108 0.80944 0.39839 0.925 Uiso 0.001 2
La La4 0.85489 0.84598 0.40941 0.925 Uiso 0.001 2
Ti Ti1 0.04029 0.75805 0.11633 1.0 Uiso 0.001 2
Ti Ti2 0.53238 0.75883 0.11685 1.0 Uiso 0.001 2
Ti Ti3 0.08664 0.28915 0.3238 1.0 Uiso 0.001 2
Ti Ti4 0.57652 0.30307 0.33034 1.0 Uiso 0.001 2
O O1 0.7724 0.75879 0.10769 1.0 Uiso 0.001 2
O O2 0.27455 0.67272 0.11124 1.0 Uiso 0.001 2
O O3 -0.00429 0.04872 0.02203 1.0 Uiso 0.001 2
O O4 0.49991 0.03252 0.02104 1.0 Uiso 0.001 2
O O5 0.08803 0.96582 0.21336 1.0 Uiso 0.001 2
O O6 0.55744 0.94519 0.18487 1.0 Uiso 0.001 2
O O7 0.00507 0.47387 0.1836 1.0 Uiso 0.001 2
O O8 0.55311 0.43343 0.1535 1.0 Uiso 0.001 2
O O9 0.00697 0.52677 0.39338 1.0 Uiso 0.001 2
O O10 0.58364 0.51091 0.39597 1.0 Uiso 0.001 2
O O11 0.13252 0.0329 0.42331 1.0 Uiso 0.001 2
O O12 0.58047 0.02852 0.40918 1.0 Uiso 0.001 2
O O13 0.33531 0.37746 0.33525 1.0 Uiso 0.001 2
O O14 0.82473 0.26689 0.32174 1.0 Uiso 0.001 2
Y Y1 0.27492 0.25637 0.10773 0.075 Uiso 0.001 2
Y Y2 0.77367 0.25426 0.10718 0.075 Uiso 0.001 2
Y Y3 0.35108 0.80944 0.39839 0.075 Uiso 0.001 2
Y Y4 0.85489 0.84598 0.40941 0.075 Uiso 0.001 2

loop_
_geom_angle_atom_site_label_1
_geom_angle_atom_site_label_2
_geom_angle_atom_site_label_3
_geom_angle
_geom_angle_site_symmetry_1
_geom_angle_site_symmetry_2
_geom_angle_site_symmetry_3
_geom_angle_publ_flag
Ti1 La1 Ti1 112.514(4) 1_545 . 1_555 n
Ti1 La1 O2 145.8429(20) 1_545 . 1_555 n
Ti1 La1 O3 37.4815(24) 1_545 . 1_555 n
Ti1 La1 O4 91.729(6) 1_545 . 1_555 n
Ti1 La1 O5 30.7712(23) 1_545 . 1_545 n
Ti1 La1 O7 84.040(5) 1_545 . 1_555 n
Ti1 La1 O8 145.2702(22) 1_545 . 1_555 n
Ti1 La1 O2 33.3607(18) 1_555 . 1_555 n
Ti1 La1 O3 87.370(5) 1_555 . 1_555 n
Ti1 La1 O4 146.9021(11) 1_555 . 1_555 n
Ti1 La1 O5 98.001(7) 1_555 . 1_545 n
Ti1 La1 O7 33.4774(11) 1_555 . 1_555 n
Ti1 La1 O8 97.6164(35) 1_555 . 1_555 n
O2 La1 O3 116.9621(35) 1_555 . 1_555 n
O2 La1 O4 119.8992(33) 1_555 . 1_555 n
O2 La1 O5 125.921(4) 1_555 . 1_545 n
O2 La1 O7 63.2043(27) 1_555 . 1_555 n
O2 La1 O8 65.5306(21) 1_555 . 1_555 n
O3 La1 O4 100.670(4) 1_555 . 1_555 n
O3 La1 O5 57.560(7) 1_555 . 1_545 n
O3 La1 O7 72.8917(35) 1_555 . 1_555 n
O3 La1 O8 168.1056(24) 1_555 . 1_555 n
O4 La1 O5 113.492(8) 1_555 . 1_545 n
O4 La1 O7 173.3729(17) 1_555 . 1_555 n
O4 La1 O8 69.384(5) 1_555 . 1_555 n
O5 La1 O7 64.689(8) 1_545 . 1_555 n
O5 La1 O8 131.676(8) 1_545 . 1_555 n
O7 La1 O8 116.810(4) 1_555 . 1_555 n
Ti2 La2 O1 34.5302(19) 1_545 . 1_545 n
Ti2 La2 O3 94.315(6) 1_545 . 1_655 n
Ti2 La2 O4 35.7262(24) 1_545 . 1_555 n
Ti2 La2 O6 22.9623(11) 1_545 . 1_545 n
Ti2 La2 O7 146.7300(24) 1_545 . 1_655 n
Ti2 La2 O8 83.658(4) 1_545 . 1_555 n
Ti2 La2 O14 88.795(11) 1_545 . 1_555 n
O1 La2 O3 62.8227(34) 1_545 . 1_655 n
O1 La2 O4 61.322(4) 1_545 . 1_555 n
O1 La2 O6 50.456(4) 1_545 . 1_545 n
O1 La2 O7 122.408(4) 1_545 . 1_655 n
O1 La2 O8 117.2383(27) 1_545 . 1_555 n
O1 La2 O14 91.31190(10) 1_545 . 1_555 n
O3 La2 O4 100.148(4) 1_655 . 1_555 n
O3 La2 O6 113.265(7) 1_655 . 1_545 n
O3 La2 O7 83.080(4) 1_655 . 1_655 n
O3 La2 O8 169.5543(27) 1_655 . 1_555 n
O3 La2 O14 117.484(12) 1_655 . 1_555 n
O4 La2 O6 48.465(4) 1_555 . 1_545 n
O4 La2 O7 176.0970(5) 1_555 . 1_655 n
O4 La2 O8 72.291(4) 1_555 . 1_555 n
O4 La2 O14 115.939(14) 1_555 . 1_555 n
O6 La2 O7 132.246(4) 1_545 . 1_655 n
O6 La2 O8 67.467(7) 1_545 . 1_555 n
O6 La2 O14 68.945(11) 1_545 . 1_555 n
O7 La2 O8 104.223(4) 1_655 . 1_555 n
O7 La2 O14 63.916(14) 1_655 . 1_555 n
O8 La2 O14 72.793(15) 1_555 . 1_555 n
O10 La3 O11 169.5178(7) 1_555 . 1_565 n
O10 La3 O12 76.823(4) 1_555 . 1_565 n
O10 La3 O13 50.117(6) 1_555 . 1_555 n
O11 La3 O12 109.455(4) 1_565 . 1_565 n
O11 La3 O13 126.005(5) 1_565 . 1_555 n
O12 La3 O13 123.728(6) 1_565 . 1_555 n
Ti3 La4 O9 103.726(7) 1_665 . 1_655 n
Ti3 La4 O11 34.327(6) 1_665 . 1_665 n
Ti3 La4 O12 102.732(6) 1_665 . 1_565 n
Ti3 La4 O14 37.7127(35) 1_665 . 1_565 n
O9 La4 O11 81.7698(34) 1_655 . 1_665 n
O9 La4 O12 149.3789(16) 1_655 . 1_565 n
O9 La4 O14 135.218(7) 1_655 . 1_565 n
O11 La4 O12 128.7461(31) 1_665 . 1_565 n
O11 La4 O14 70.347(9) 1_665 . 1_565 n
O12 La4 O14 65.978(8) 1_565 . 1_565 n
La1 Ti1 La1 112.514(4) 1_555 . 1_565 n
La1 Ti1 O1 123.5213(18) 1_555 . 1_455 n
La1 Ti1 O2 41.9394(9) 1_555 . 1_555 n
La1 Ti1 O3 133.397(7) 1_555 . 1_565 n
La1 Ti1 O3 61.361(11) 1_555 . 2_555 n
La1 Ti1 O5 121.733(11) 1_555 . 1_555 n
La1 Ti1 O7 54.994(8) 1_555 . 1_555 n
La1 Ti1 O1 123.4719(19) 1_565 . 1_455 n
La1 Ti1 O2 70.5978(28) 1_565 . 1_555 n
La1 Ti1 O3 50.485(9) 1_565 . 1_565 n
La1 Ti1 O3 115.318(9) 1_565 . 2_555 n
La1 Ti1 O5 53.525(8) 1_565 . 1_555 n
La1 Ti1 O7 148.006(7) 1_565 . 1_555 n
O1 Ti1 O2 164.8221(10) 1_455 . 1_555 n
O1 Ti1 O3 83.442(11) 1_455 . 1_565 n
O1 Ti1 O3 87.223(16) 1_455 . 2_555 n
O1 Ti1 O5 98.306(14) 1_455 . 1_555 n
O1 Ti1 O7 78.851(9) 1_455 . 1_555 n
O2 Ti1 O3 104.796(11) 1_555 . 1_565 n
O2 Ti1 O3 80.770(16) 1_555 . 2_555 n
O2 Ti1 O5 95.151(14) 1_555 . 1_555 n
O2 Ti1 O7 90.973(9) 1_555 . 1_555 n
O3 Ti1 O3 86.019(6) 1_565 . 2_555 n
O3 Ti1 O5 84.923(7) 1_565 . 1_555 n
O3 Ti1 O7 160.8191(25) 1_565 . 1_555 n
O3 Ti1 O5 168.7715(14) 2_555 . 1_555 n
O3 Ti1 O7 85.819(4) 2_555 . 1_555 n
O5 Ti1 O7 104.787(4) 1_555 . 1_555 n
La2 Ti2 O1 55.2401(19) 1_565 . 1_555 n
La2 Ti2 O2 137.9267(12) 1_565 . 1_555 n
La2 Ti2 O4 50.116(10) 1_565 . 1_565 n
La2 Ti2 O4 116.005(9) 1_565 . 2_655 n
La2 Ti2 O6 51.116(8) 1_565 . 1_555 n
La2 Ti2 O8 140.878(5) 1_565 . 1_555 n
O1 Ti2 O2 165.4679(9) 1_555 . 1_555 n
O1 Ti2 O4 89.669(12) 1_555 . 1_565 n
O1 Ti2 O4 86.594(15) 1_555 . 2_655 n
O1 Ti2 O6 89.687(12) 1_555 . 1_555 n
O1 Ti2 O8 88.143(5) 1_555 . 1_555 n
O2 Ti2 O4 97.176(12) 1_555 . 1_565 n
O2 Ti2 O4 81.127(15) 1_555 . 2_655 n
O2 Ti2 O6 104.121(12) 1_555 . 1_555 n
O2 Ti2 O8 80.311(5) 1_555 . 1_555 n
O4 Ti2 O4 86.095(6) 1_565 . 2_655 n
O4 Ti2 O6 79.561(6) 1_565 . 1_555 n
O4 Ti2 O8 155.5375(12) 1_565 . 1_555 n
O4 Ti2 O6 165.2040(8) 2_655 . 1_555 n
O4 Ti2 O8 69.455(4) 2_655 . 1_555 n
O6 Ti2 O8 124.771(5) 1_555 . 1_555 n
La4 Ti3 O5 71.929(9) 1_445 . 1_545 n
La4 Ti3 O7 122.598(9) 1_445 . 1_555 n
La4 Ti3 O9 97.290(9) 1_445 . 1_555 n
La4 Ti3 O11 44.424(7) 1_445 . 1_555 n
La4 Ti3 O13 136.763(6) 1_445 . 1_555 n
La4 Ti3 O14 50.900(5) 1_445 . 1_455 n
O5 Ti3 O7 82.246(5) 1_545 . 1_555 n
O5 Ti3 O9 159.8228(29) 1_545 . 1_555 n
O5 Ti3 O11 80.123(5) 1_545 . 1_555 n
O5 Ti3 O13 98.199(11) 1_545 . 1_555 n
O5 Ti3 O14 92.499(12) 1_545 . 1_455 n
O7 Ti3 O9 89.956(5) 1_555 . 1_555 n
O7 Ti3 O11 161.1004(4) 1_555 . 1_555 n
O7 Ti3 O13 96.301(16) 1_555 . 1_555 n
O7 Ti3 O14 81.194(16) 1_555 . 1_455 n
O9 Ti3 O11 104.432(5) 1_555 . 1_555 n
O9 Ti3 O13 101.147(9) 1_555 . 1_555 n
O9 Ti3 O14 67.842(9) 1_555 . 1_455 n
O11 Ti3 O13 92.907(13) 1_555 . 1_555 n
O11 Ti3 O14 92.795(13) 1_555 . 1_455 n
O13 Ti3 O14 168.6020(8) 1_555 . 1_455 n
O10 Ti4 O12 109.708(5) 1_555 . 1_555 n
O10 Ti4 O13 76.088(11) 1_555 . 1_555 n
O10 Ti4 O14 99.560(11) 1_555 . 1_555 n
O12 Ti4 O13 95.317(10) 1_555 . 1_555 n
O12 Ti4 O14 90.780(10) 1_555 . 1_555 n
O13 Ti4 O14 173.4304(4) 1_555 . 1_555 n
La2 O1 Ti1 89.8935 1_565 . 1_655 n
La2 O1 Ti2 90.2297 1_565 . 1_555 n
Ti1 O1 Ti2 173.3486(7) 1_655 . 1_555 n
La1 O2 Ti1 104.6999(9) 1_555 . 1_555 n
La1 O2 Ti2 103.2015(9) 1_555 . 1_555 n
La1 O2 Y1 0.0 1_555 . 1_555 n
Ti1 O2 Ti2 151.8765(18) 1_555 . 1_555 n
Ti1 O2 Y1 104.6999(9) 1_555 . 1_555 n
Ti2 O2 Y1 103.2015(9) 1_555 . 1_555 n
La1 O3 La2 101.800(4) 1_555 . 1_455 n
La1 O3 Ti1 92.034(12) 1_555 . 1_545 n
La1 O3 Ti1 96.871(14) 1_555 . 2_545 n
La1 O3 Y1 0.0 1_555 . 1_555 n
La1 O3 Y2 101.800(4) 1_555 . 1_455 n
La2 O3 Ti1 99.337(8) 1_455 . 1_545 n
La2 O3 Ti1 96.729(10) 1_455 . 2_545 n
La2 O3 Y1 101.800(4) 1_455 . 1_555 n
La2 O3 Y2 0.0 1_455 . 1_455 n
Ti1 O3 Ti1 159.6287(12) 1_545 . 2_545 n
Ti1 O3 Y1 92.034(12) 1_545 . 1_555 n
Ti1 O3 Y2 99.337(8) 1_545 . 1_455 n
Ti1 O3 Y1 96.871(14) 2_545 . 1_555 n
Ti1 O3 Y2 96.729(10) 2_545 . 1_455 n
Y1 O3 Y2 101.800(4) 1_555 . 1_455 n
La1 O4 La2 98.993(4) 1_555 . 1_555 n
La1 O4 Ti2 97.249(8) 1_555 . 1_545 n
La1 O4 Ti2 94.802(10) 1_555 . 2_645 n
La1 O4 Y1 0.0 1_555 . 1_555 n
La1 O4 Y2 98.993(4) 1_555 . 1_555 n
La2 O4 Ti2 94.158(12) 1_555 . 1_545 n
La2 O4 Ti2 94.046(14) 1_555 . 2_645 n
La2 O4 Y1 98.993(4) 1_555 . 1_555 n
La2 O4 Y2 0.0 1_555 . 1_555 n
Ti2 O4 Ti2 164.1763(6) 1_545 . 2_645 n
Ti2 O4 Y1 97.249(8) 1_545 . 1_555 n
Ti2 O4 Y2 94.158(12) 1_545 . 1_555 n
Ti2 O4 Y1 94.802(10) 2_645 . 1_555 n
Ti2 O4 Y2 94.046(14) 2_645 . 1_555 n
Y1 O4 Y2 98.993(4) 1_555 . 1_555 n
La1 O5 Ti1 95.703(7) 1_565 . 1_555 n
La1 O5 Ti3 84.705(8) 1_565 . 1_565 n
La1 O5 Y1 0.0 1_565 . 1_565 n
Ti1 O5 Ti3 165.2310(16) 1_555 . 1_565 n
Ti1 O5 Y1 95.703(7) 1_555 . 1_565 n
Ti3 O5 Y1 84.705(8) 1_565 . 1_565 n
La2 O6 Ti2 105.922(8) 1_565 . 1_555 n
La1 O7 La2 102.061(4) 1_555 . 1_455 n
La1 O7 Ti1 91.528(9) 1_555 . 1_555 n
La1 O7 Ti3 87.183(11) 1_555 . 1_555 n
La1 O7 Y2 102.061(4) 1_555 . 1_455 n
La2 O7 Ti1 114.424(9) 1_455 . 1_555 n
La2 O7 Ti3 103.630(13) 1_455 . 1_555 n
La2 O7 Y2 0.0 1_455 . 1_455 n
Ti1 O7 Ti3 141.285(4) 1_555 . 1_555 n
Ti1 O7 Y2 114.424(9) 1_555 . 1_455 n
Ti3 O7 Y2 103.630(13) 1_555 . 1_455 n
La1 O8 La2 118.5890(33) 1_555 . 1_555 n
La1 O8 Ti2 107.109(7) 1_555 . 1_555 n
La1 O8 Y1 0.0 1_555 . 1_555 n
La1 O8 Y2 118.5890(33) 1_555 . 1_555 n
La2 O8 Ti2 114.615(6) 1_555 . 1_555 n
La2 O8 Y1 118.5890(33) 1_555 . 1_555 n
La2 O8 Y2 0.0 1_555 . 1_555 n
Ti2 O8 Y1 107.109(7) 1_555 . 1_555 n
Ti2 O8 Y2 114.615(6) 1_555 . 1_555 n
Y1 O8 Y2 118.5890(33) 1_555 . 1_555 n
La4 O9 Ti3 154.575(5) 1_455 . 1_555 n
La4 O9 Y4 0.0 1_455 . 1_455 n
Ti3 O9 Y4 154.575(5) 1_555 . 1_455 n
La3 O10 Ti4 125.932(10) 1_555 . 1_555 n
La3 O10 Y3 0.0 1_555 . 1_555 n
Ti4 O10 Y3 125.932(10) 1_555 . 1_555 n
La3 O11 La4 117.7835(35) 1_545 . 1_445 n
La3 O11 Ti3 113.061(10) 1_545 . 1_555 n
La3 O11 Y3 0.0 1_545 . 1_545 n
La3 O11 Y4 117.7835(35) 1_545 . 1_445 n
La4 O11 Ti3 101.248(13) 1_445 . 1_555 n
La4 O11 Y3 117.7835(35) 1_445 . 1_545 n
La4 O11 Y4 0.0 1_445 . 1_445 n
Ti3 O11 Y3 113.061(10) 1_555 . 1_545 n
Ti3 O11 Y4 101.248(13) 1_555 . 1_445 n
Y3 O11 Y4 117.7835(35) 1_545 . 1_445 n
La3 O12 La4 120.1780(34) 1_545 . 1_545 n
La3 O12 Ti4 119.228(11) 1_545 . 1_555 n
La3 O12 Y3 0.0 1_545 . 1_545 n
La3 O12 Y4 120.1780(34) 1_545 . 1_545 n
La4 O12 Ti4 107.110(10) 1_545 . 1_555 n
La4 O12 Y3 120.1780(34) 1_545 . 1_545 n
La4 O12 Y4 0.0 1_545 . 1_545 n
Ti4 O12 Y3 119.228(11) 1_555 . 1_545 n
Ti4 O12 Y4 107.110(10) 1_555 . 1_545 n
Y3 O12 Y4 120.1780(34) 1_545 . 1_545 n
La3 O13 Ti3 104.897(6) 1_555 . 1_555 n
La3 O13 Ti4 102.255(6) 1_555 . 1_555 n
La3 O13 Y3 0.0 1_555 . 1_555 n
Ti3 O13 Ti4 152.7130(17) 1_555 . 1_555 n
Ti3 O13 Y3 104.897(6) 1_555 . 1_555 n
Ti4 O13 Y3 102.255(6) 1_555 . 1_555 n
La2 O14 La4 114.3666(26) 1_555 . 1_545 n
La2 O14 Ti3 90.375(19) 1_555 . 1_655 n
La2 O14 Ti4 93.833(19) 1_555 . 1_555 n
La2 O14 Y4 114.3666(26) 1_555 . 1_545 n
La4 O14 Ti3 91.387(8) 1_545 . 1_655 n
La4 O14 Ti4 95.249(8) 1_545 . 1_555 n
La4 O14 Y4 0.0 1_545 . 1_545 n
Ti3 O14 Ti4 169.8702(7) 1_655 . 1_555 n
Ti3 O14 Y4 91.387(8) 1_655 . 1_545 n
Ti4 O14 Y4 95.249(8) 1_555 . 1_545 n
O2 Y1 O3 116.9621(35) 1_555 . 1_555 n
O2 Y1 O4 119.8992(33) 1_555 . 1_555 n
O2 Y1 O5 125.921(4) 1_555 . 1_545 n
O2 Y1 O8 65.5306(21) 1_555 . 1_555 n
O3 Y1 O4 100.670(4) 1_555 . 1_555 n
O3 Y1 O5 57.560(7) 1_555 . 1_545 n
O3 Y1 O8 168.1056(24) 1_555 . 1_555 n
O4 Y1 O5 113.492(8) 1_555 . 1_545 n
O4 Y1 O8 69.384(5) 1_555 . 1_555 n
O5 Y1 O8 131.676(8) 1_545 . 1_555 n
O3 Y2 O4 100.148(4) 1_655 . 1_555 n
O3 Y2 O7 83.080(4) 1_655 . 1_655 n
O3 Y2 O8 169.5543(27) 1_655 . 1_555 n
O4 Y2 O7 176.0970(5) 1_555 . 1_655 n
O4 Y2 O8 72.291(4) 1_555 . 1_555 n
O7 Y2 O8 104.223(4) 1_655 . 1_555 n
O10 Y3 O11 169.5178(7) 1_555 . 1_565 n
O10 Y3 O12 76.823(4) 1_555 . 1_565 n
O10 Y3 O13 50.117(6) 1_555 . 1_555 n
O11 Y3 O12 109.455(4) 1_565 . 1_565 n
O11 Y3 O13 126.005(5) 1_565 . 1_555 n
O12 Y3 O13 123.728(6) 1_565 . 1_555 n
O9 Y4 O11 81.7698(34) 1_655 . 1_665 n
O9 Y4 O12 149.3789(16) 1_655 . 1_565 n
O9 Y4 O14 135.218(7) 1_655 . 1_565 n
O11 Y4 O12 128.7461(31) 1_665 . 1_565 n
O11 Y4 O14 70.347(9) 1_665 . 1_565 n
O12 Y4 O14 65.978(8) 1_565 . 1_565 n

loop_
_geom_bond_atom_site_label_1
_geom_bond_atom_site_label_2
_geom_bond_distance
_geom_bond_site_symmetry_1
_geom_bond_site_symmetry_2
_geom_bond_publ_flag
La1 La2 3.90308(19) . 1_455 n
La1 La2 3.88588(19) . 1_555 n
La1 La2 3.91873(19) . 2_645 n
La1 La2 3.90224(19) . 2_655 n
La1 Ti1 3.31856(12) . 1_545 n
La1 Ti1 3.33407(12) . 1_555 n
La1 Ti1 3.5173(7) . 2_545 n
La1 Ti2 3.39696(12) . 1_545 n
La1 Ti2 3.41908(12) . 1_555 n
La1 Ti2 3.4797(4) . 2_645 n
La1 Ti3 3.3651(4) . 1_555 n
La1 Ti4 3.4534(7) . 1_555 n
La1 O1 2.77105(23) . 2_645 n
La1 O2 2.30371(11) . 1_555 n
La1 O3 2.56175(32) . 1_555 n
La1 O3 2.9729(4) . 2_555 n
La1 O4 2.54369(27) . 1_555 n
La1 O4 3.01664(33) . 2_655 n
La1 O5 2.68179(26) . 1_545 n
La1 O6 2.85456(27) . 1_545 n
La1 O7 2.73190(26) . 1_555 n
La1 O8 2.37085(20) . 1_555 n
La1 O13 3.00193(25) . 1_555 n
La1 Y2 3.90308(19) . 1_455 n
La1 Y2 3.88588(19) . 1_555 n
La1 Y2 3.91873(19) . 2_645 n
La1 Y2 3.90224(19) . 2_655 n
La2 La1 3.88588(19) . 1_555 n
La2 La1 3.90308(19) . 1_655 n
La2 La1 3.90224(19) . 2_645 n
La2 La1 3.91873(19) . 2_655 n
La2 Ti1 3.43324(12) . 1_645 n
La2 Ti1 3.46688(12) . 1_655 n
La2 Ti1 3.4383(4) . 2_645 n
La2 Ti2 3.33624(12) . 1_545 n
La2 Ti2 3.37791(12) . 1_555 n
La2 Ti2 3.4767(7) . 2_645 n
La2 Ti3 3.4431(7) . 1_655 n
La2 Ti4 3.4929(5) . 1_555 n
La2 O1 2.74091(13) . 1_545 n
La2 O1 2.79108(13) . 1_555 n
La2 O2 2.84550(23) . 2_645 n
La2 O3 2.46710(27) . 1_655 n
La2 O3 3.10060(33) . 2_655 n
La2 O4 2.56680(32) . 1_555 n
La2 O4 2.9366(4) . 2_655 n
La2 O5 3.0712(4) . 1_645 n
La2 O6 2.70058(22) . 1_545 n
La2 O7 2.27463(27) . 1_655 n
La2 O8 2.14669(17) . 1_555 n
La2 O14 2.76049(23) . 1_555 n
La2 Y1 3.88588(19) . 1_555 n
La2 Y1 3.90308(19) . 1_655 n
La2 Y1 3.90224(19) . 2_645 n
La2 Y1 3.91873(19) . 2_655 n
La3 La4 3.89414(19) . 1_455 n
La3 La4 3.91041(20) . 1_555 n
La3 La4 4.07492(35) . 2_646 n
La3 Ti3 3.58706(22) . 1_555 n
La3 Ti3 3.40958(22) . 1_565 n
La3 Ti4 3.49014(19) . 1_555 n
La3 Ti4 3.43390(19) . 1_565 n
La3 Ti4 3.48913(30) . 2_656 n
La3 O5 3.0426(5) . 1_555 n
La3 O9 3.09519(12) . 1_555 n
La3 O10 2.45491(8) . 1_555 n
La3 O10 2.87200(23) . 2_656 n
La3 O11 2.16726(11) . 1_565 n
La3 O12 2.14604(9) . 1_565 n
La3 O12 2.92651(21) . 2_656 n
La3 O13 2.52390(11) . 1_555 n
La3 Y4 3.89414(19) . 1_455 n
La3 Y4 3.91041(20) . 1_555 n
La3 Y4 4.07492(35) . 2_646 n
La4 La3 3.91041(20) . 1_555 n
La4 La3 3.89414(19) . 1_655 n
La4 La3 4.07492(35) . 2_656 n
La4 La4 4.0883(4) . 2_746 n
La4 La4 4.0883(4) . 2_756 n
La4 Ti3 3.33366(22) . 1_665 n
La4 Ti3 3.44635(28) . 2_656 n
La4 Ti4 3.38852(24) . 1_565 n
La4 O9 2.15389(8) . 1_655 n
La4 O9 2.81248(35) . 2_656 n
La4 O10 2.79621(11) . 1_555 n
La4 O11 2.37914(11) . 1_665 n
La4 O11 2.77152(13) . 2_656 n
La4 O12 2.36353(10) . 1_565 n
La4 O14 2.58783(11) . 1_565 n
La4 Y3 3.91041(20) . 1_555 n
La4 Y3 3.89414(19) . 1_655 n
La4 Y3 4.07492(35) . 2_656 n
Ti1 La1 3.33407(12) . 1_555 n
Ti1 La1 3.31856(12) . 1_565 n
Ti1 La1 3.5173(7) . 2_555 n
Ti1 La2 3.46688(12) . 1_455 n
Ti1 La2 3.43324(12) . 1_465 n
Ti1 La2 3.4383(4) . 2_655 n
Ti1 O1 2.07260(11) . 1_455 n
Ti1 O2 1.89548(9) . 1_555 n
Ti1 O3 2.02064(10) . 1_565 n
Ti1 O3 2.12318(13) . 2_555 n
Ti1 O5 1.70626(11) . 1_555 n
Ti1 O7 1.83976(8) . 1_555 n
Ti1 Y1 3.33407(12) . 1_555 n
Ti1 Y1 3.31856(12) . 1_565 n
Ti1 Y1 3.5173(7) . 2_555 n
Ti1 Y2 3.46688(12) . 1_455 n
Ti1 Y2 3.43324(12) . 1_465 n
Ti1 Y2 3.4383(4) . 2_655 n
Ti2 La1 3.41908(12) . 1_555 n
Ti2 La1 3.39696(12) . 1_565 n
Ti2 La1 3.4797(4) . 2_655 n
Ti2 La2 3.37791(12) . 1_555 n
Ti2 La2 3.33624(12) . 1_565 n
Ti2 La2 3.4767(7) . 2_655 n
Ti2 O1 1.89113(10) . 1_555 n
Ti2 O2 2.05455(10) . 1_555 n
Ti2 O4 1.95321(9) . 1_565 n
Ti2 O4 2.17096(13) . 2_655 n
Ti2 O6 1.35348(7) . 1_555 n
Ti2 O8 1.86294(8) . 1_555 n
Ti2 Y1 3.41908(12) . 1_555 n
Ti2 Y1 3.39696(12) . 1_565 n
Ti2 Y1 3.4797(4) . 2_655 n
Ti2 Y2 3.37791(12) . 1_555 n
Ti2 Y2 3.33624(12) . 1_565 n
Ti2 Y2 3.4767(7) . 2_655 n
Ti3 La1 3.3651(4) . 1_555 n
Ti3 La2 3.4431(7) . 1_455 n
Ti3 La3 3.40958(22) . 1_545 n
Ti3 La3 3.58706(22) . 1_555 n
Ti3 La4 3.33366(22) . 1_445 n
Ti3 La4 3.44635(28) . 2_646 n
Ti3 O5 2.29524(9) . 1_545 n
Ti3 O7 2.10371(21) . 1_555 n
Ti3 O9 1.76102(12) . 1_555 n
Ti3 O11 1.91674(11) . 1_555 n
Ti3 O13 1.98135(10) . 1_555 n
Ti3 O14 2.03980(10) . 1_455 n
Ti3 Y1 3.3651(4) . 1_555 n
Ti3 Y2 3.4431(7) . 1_455 n
Ti3 Y3 3.40958(22) . 1_545 n
Ti3 Y3 3.58706(22) . 1_555 n
Ti3 Y4 3.33366(22) . 1_445 n
Ti3 Y4 3.44635(28) . 2_646 n
Ti4 La1 3.4534(7) . 1_555 n
Ti4 La2 3.4929(5) . 1_555 n
Ti4 La3 3.43390(19) . 1_545 n
Ti4 La3 3.49014(19) . 1_555 n
Ti4 La3 3.48913(30) . 2_646 n
Ti4 La4 3.38852(24) . 1_545 n
Ti4 O6 2.72737(12) . 1_545 n
Ti4 O8 2.39162(16) . 1_555 n
Ti4 O10 1.42816(6) . 1_555 n
Ti4 O12 1.83034(7) . 1_555 n
Ti4 O13 1.93367(9) . 1_555 n
Ti4 O14 1.96351(10) . 1_555 n
Ti4 Y1 3.4534(7) . 1_555 n
Ti4 Y2 3.4929(5) . 1_555 n
Ti4 Y3 3.43390(19) . 1_545 n
Ti4 Y3 3.49014(19) . 1_555 n
Ti4 Y3 3.48913(30) . 2_646 n
Ti4 Y4 3.38852(24) . 1_545 n
O1 La1 2.77105(23) . 2_655 n
O1 La2 2.79108(13) . 1_555 n
O1 La2 2.74091(13) . 1_565 n
O1 Ti1 2.07260(11) . 1_655 n
O1 Ti2 1.89113(10) . 1_555 n
O1 Y1 2.77105(23) . 2_655 n
O1 Y2 2.79108(13) . 1_555 n
O1 Y2 2.74091(13) . 1_565 n
O2 La1 2.30371(11) . 1_555 n
O2 La2 2.84550(23) . 2_655 n
O2 Ti1 1.89548(9) . 1_555 n
O2 Ti2 2.05455(10) . 1_555 n
O2 Y1 2.30371(11) . 1_555 n
O2 Y2 2.84550(23) . 2_655 n
O3 La1 2.56175(32) . 1_555 n
O3 La1 2.9729(4) . 2_545 n
O3 La2 2.46710(27) . 1_455 n
O3 La2 3.10060(33) . 2_645 n
O3 Ti1 2.02064(10) . 1_545 n
O3 Ti1 2.12318(13) . 2_545 n
O3 Y1 2.56175(32) . 1_555 n
O3 Y1 2.9729(4) . 2_545 n
O3 Y2 2.46710(27) . 1_455 n
O4 La1 2.54369(27) . 1_555 n
O4 La1 3.01664(33) . 2_645 n
O4 La2 2.56680(32) . 1_555 n
O4 La2 2.9366(4) . 2_645 n
O4 Ti2 1.95321(9) . 1_545 n
O4 Ti2 2.17096(13) . 2_645 n
O4 O6 2.16541(20) . 1_545 n
O4 Y1 2.54369(27) . 1_555 n
O4 Y1 3.01664(33) . 2_645 n
O4 Y2 2.56680(32) . 1_555 n
O4 Y2 2.9366(4) . 2_645 n
O5 La1 2.68179(26) . 1_565 n
O5 La2 3.0712(4) . 1_465 n
O5 La3 3.0426(5) . 1_555 n
O5 Ti1 1.70626(11) . 1_555 n
O5 Ti3 2.29524(9) . 1_565 n
O5 Y1 2.68179(26) . 1_565 n
O5 Y2 3.0712(4) . 1_465 n
O5 Y3 3.0426(5) . 1_555 n
O6 La1 2.85456(27) . 1_565 n
O6 La2 2.70058(22) . 1_565 n
O6 Ti2 1.35348(7) . 1_555 n
O6 Ti4 2.72737(12) . 1_565 n
O6 O4 2.16541(20) . 1_565 n
O6 Y1 2.85456(27) . 1_565 n
O6 Y2 2.70058(22) . 1_565 n
O7 La1 2.73190(26) . 1_555 n
O7 La2 2.27463(27) . 1_455 n
O7 Ti1 1.83976(8) . 1_555 n
O7 Ti3 2.10371(21) . 1_555 n
O7 Y1 2.73190(26) . 1_555 n
O7 Y2 2.27463(27) . 1_455 n
O8 La1 2.37085(20) . 1_555 n
O8 La2 2.14669(17) . 1_555 n
O8 Ti2 1.86294(8) . 1_555 n
O8 Ti4 2.39162(16) . 1_555 n
O8 Y1 2.37085(20) . 1_555 n
O8 Y2 2.14669(17) . 1_555 n
O9 La3 3.09519(12) . 1_555 n
O9 La4 2.15389(8) . 1_455 n
O9 La4 2.81248(35) . 2_646 n
O9 Ti3 1.76102(12) . 1_555 n
O9 O14 2.13363(21) . 1_455 n
O9 Y4 2.15389(8) . 1_455 n
O9 Y4 2.81248(35) . 2_646 n
O10 La3 2.45491(8) . 1_555 n
O10 La3 2.87200(23) . 2_646 n
O10 La4 2.79621(11) . 1_555 n
O10 Ti4 1.42816(6) . 1_555 n
O10 O13 2.10968(25) . 1_555 n
O10 Y3 2.45491(8) . 1_555 n
O10 Y3 2.87200(23) . 2_646 n
O10 Y4 2.79621(11) . 1_555 n
O11 La3 2.16726(11) . 1_545 n
O11 La4 2.37914(11) . 1_445 n
O11 La4 2.77152(13) . 2_646 n
O11 Ti3 1.91674(11) . 1_555 n
O11 Y3 2.16726(11) . 1_545 n
O11 Y4 2.37914(11) . 1_445 n
O11 Y4 2.77152(13) . 2_646 n
O12 La3 2.14604(9) . 1_545 n
O12 La3 2.92651(21) . 2_646 n
O12 La4 2.36353(10) . 1_545 n
O12 Ti4 1.83034(7) . 1_555 n
O12 Y3 2.14604(9) . 1_545 n
O12 Y3 2.92651(21) . 2_646 n
O12 Y4 2.36353(10) . 1_545 n
O13 La1 3.00193(25) . 1_555 n
O13 La3 2.52390(11) . 1_555 n
O13 Ti3 1.98135(10) . 1_555 n
O13 Ti4 1.93367(9) . 1_555 n
O13 O10 2.10968(25) . 1_555 n
O13 Y1 3.00193(25) . 1_555 n
O13 Y3 2.52390(11) . 1_555 n
O14 La2 2.76049(23) . 1_555 n
O14 La4 2.58783(11) . 1_545 n
O14 Ti3 2.03980(10) . 1_655 n
O14 Ti4 1.96351(10) . 1_555 n
O14 O9 2.13363(21) . 1_655 n
O14 Y2 2.76049(23) . 1_555 n
O14 Y4 2.58783(11) . 1_545 n
Y1 La2 3.90308(19) . 1_455 n
Y1 La2 3.88588(19) . 1_555 n
Y1 La2 3.91873(19) . 2_645 n
Y1 La2 3.90224(19) . 2_655 n
Y1 Ti1 3.31856(12) . 1_545 n
Y1 Ti1 3.33407(12) . 1_555 n
Y1 Ti1 3.5173(7) . 2_545 n
Y1 Ti2 3.39696(12) . 1_545 n
Y1 Ti2 3.41908(12) . 1_555 n
Y1 Ti2 3.4797(4) . 2_645 n
Y1 Ti3 3.3651(4) . 1_555 n
Y1 Ti4 3.4534(7) . 1_555 n
Y1 O1 2.77105(23) . 2_645 n
Y1 O2 2.30371(11) . 1_555 n
Y1 O3 2.56175(32) . 1_555 n
Y1 O3 2.9729(4) . 2_555 n
Y1 O4 2.54369(27) . 1_555 n
Y1 O4 3.01664(33) . 2_655 n
Y1 O5 2.68179(26) . 1_545 n
Y1 O6 2.85456(27) . 1_545 n
Y1 O7 2.73190(26) . 1_555 n
Y1 O8 2.37085(20) . 1_555 n
Y1 O13 3.00193(25) . 1_555 n
Y1 Y2 3.90308(19) . 1_455 n
Y1 Y2 3.88588(19) . 1_555 n
Y1 Y2 3.91873(19) . 2_645 n
Y1 Y2 3.90224(19) . 2_655 n
Y2 La1 3.88588(19) . 1_555 n
Y2 La1 3.90308(19) . 1_655 n
Y2 La1 3.90224(19) . 2_645 n
Y2 La1 3.91873(19) . 2_655 n
Y2 Ti1 3.43324(12) . 1_645 n
Y2 Ti1 3.46688(12) . 1_655 n
Y2 Ti1 3.4383(4) . 2_645 n
Y2 Ti2 3.33624(12) . 1_545 n
Y2 Ti2 3.37791(12) . 1_555 n
Y2 Ti2 3.4767(7) . 2_645 n
Y2 Ti3 3.4431(7) . 1_655 n
Y2 Ti4 3.4929(5) . 1_555 n
Y2 O1 2.74091(13) . 1_545 n
Y2 O1 2.79108(13) . 1_555 n
Y2 O2 2.84550(23) . 2_645 n
Y2 O3 2.46710(27) . 1_655 n
Y2 O4 2.56680(32) . 1_555 n
Y2 O4 2.9366(4) . 2_655 n
Y2 O5 3.0712(4) . 1_645 n
Y2 O6 2.70058(22) . 1_545 n
Y2 O7 2.27463(27) . 1_655 n
Y2 O8 2.14669(17) . 1_555 n
Y2 O14 2.76049(23) . 1_555 n
Y2 Y1 3.88588(19) . 1_555 n
Y2 Y1 3.90308(19) . 1_655 n
Y2 Y1 3.90224(19) . 2_645 n
Y2 Y1 3.91873(19) . 2_655 n
Y3 La4 3.89414(19) . 1_455 n
Y3 La4 3.91041(20) . 1_555 n
Y3 La4 4.07492(35) . 2_646 n
Y3 Ti3 3.58706(22) . 1_555 n
Y3 Ti3 3.40958(22) . 1_565 n
Y3 Ti4 3.49014(19) . 1_555 n
Y3 Ti4 3.43390(19) . 1_565 n
Y3 Ti4 3.48913(30) . 2_656 n
Y3 O5 3.0426(5) . 1_555 n
Y3 O10 2.45491(8) . 1_555 n
Y3 O10 2.87200(23) . 2_656 n
Y3 O11 2.16726(11) . 1_565 n
Y3 O12 2.14604(9) . 1_565 n
Y3 O12 2.92651(21) . 2_656 n
Y3 O13 2.52390(11) . 1_555 n
Y3 Y4 3.89414(19) . 1_455 n
Y3 Y4 3.91041(20) . 1_555 n
Y4 La3 3.91041(20) . 1_555 n
Y4 La3 3.89414(19) . 1_655 n
Y4 La3 4.07492(35) . 2_656 n
Y4 Ti3 3.33366(22) . 1_665 n
Y4 Ti3 3.44635(28) . 2_656 n
Y4 Ti4 3.38852(24) . 1_565 n
Y4 O9 2.15389(8) . 1_655 n
Y4 O9 2.81248(35) . 2_656 n
Y4 O10 2.79621(11) . 1_555 n
Y4 O11 2.37914(11) . 1_665 n
Y4 O11 2.77152(13) . 2_656 n
Y4 O12 2.36353(10) . 1_565 n
Y4 O14 2.58783(11) . 1_565 n
Y4 Y3 3.91041(20) . 1_555 n
Y4 Y3 3.89414(19) . 1_655 n
